data_1530241
loop_
_publ_author_name
'Laing, M.'
'Kiernan, P.M.'
'Gafner, G.'
'Griffith, W.P.'

_publ_section_title
;
 The X-Ray crystal structure of an eight co-ordinate cyanide complex of
 niobium, K4 Nb (C N)8 (H2 O)2
;
_journal_name_full 'Inorganica Chimica Acta'
_journal_page_first 119
_journal_page_last 119
_journal_volume 33
_journal_year 1979
_chemical_formula_sum 'C8 H4 K4 N8 Nb O2'
_chemical_name_systematic 'K4 Nb (C N)8 (H2 O)2'
_space_group_IT_number 33
_symmetry_space_group_name_Hall 'P 2c -2n'
_symmetry_space_group_name_H-M 'P n a 21'
_cell_angle_alpha 90
_cell_angle_beta 90
_cell_angle_gamma 90
_cell_formula_units_Z 4
_cell_length_a 16.899
_cell_length_b 8.821
_cell_length_c 11.754
_cell_volume 1752.123
_citation_journal_id_ASTM ICHAA3
_cod_data_source_file Laing_ICHAA3_1979_376.cif
_cod_data_source_block C8H4K4N8Nb1O2
_cod_original_formula_sum 'C8 H4 K4 N8 Nb1 O2'
_cod_database_code 1530241

loop_
_symmetry_equiv_pos_as_xyz
x,y,z
-x,-y,z+1/2
-x+1/2,y+1/2,z+1/2
x+1/2,-y+1/2,z

loop_
_atom_site_label
_atom_site_type_symbol
_atom_site_fract_x
_atom_site_fract_y
_atom_site_fract_z
_atom_site_occupancy
_atom_site_U_iso_or_equiv
C3 C+2 0.05774 -0.11086 0.24812 1 0.0
C5 C+2 0.26212 0.17421 0.25029 1 0.0
C8 C+2 0.17503 0.06308 0.43228 1 0.0
K4 K+1 0.14715 0.6839 0.44932 1 0.0
C7 C+2 0.03421 0.17228 0.36516 1 0.0
N8 N-3 0.19534 0.03768 0.52261 1 0.0
C2 C+2 0.17025 0.06686 0.06741 1 0.0
C4 C+2 0.21877 -0.10656 0.25133 1 0.0
Nb1 Nb+4 0.13589 0.09681 0.25 1 0.0
N5 N-3 0.32676 0.21403 0.2484 1 0.0
N1 N-3 -0.01491 0.21719 0.07571 1 0.0
N4 N-3 0.26236 -0.20574 0.25111 1 0.0
K1 K+1 0.13546 0.0224 0.75066 1 0.0
O1 O-2 0.10976 0.4129 0.55807 1 0.0
N3 N-3 0.01741 -0.21592 0.24962 1 0.0
N7 N-3 -0.01639 0.2124 0.4165 1 0.0
K3 K+1 0.15147 0.68905 0.0441 1 0.0
K2 K+1 0.03975 0.52257 0.75078 1 0.0
C6 C+2 0.14015 0.35178 0.24777 1 0.0
O2 O-2 0.11348 0.40913 -0.05829 1 0.0
N6 N-3 0.13888 0.48227 0.25095 1 0.0
C1 C+2 0.03402 0.165 0.13783 1 0.0
N2 N-3 0.19049 0.05213 -0.02675 1 0.0
